data_4030780
loop_
_publ_author_name
'Mal, Kanchan'
'Das, Supriya'
'Maiti, Nakul C.'
'Natarajan, Ramalingam'
'Das, Indrajit'

_publ_section_title
;
 ZnI2-Catalyzed Diastereoselective [4 + 2] Cycloadditions of
 \b,\g-Unsaturated \a-Ketothioesters with Olefins.
;
_journal_issue 6
_journal_name_full 'The Journal of organic chemistry'
_journal_page_first 2972
_journal_page_last 2988
_journal_paper_doi 10.1021/jo5024766
_journal_volume 80
_journal_year 2015
_chemical_absolute_configuration ad
_chemical_formula_moiety 'C21 H21 Br O3 S'
_chemical_formula_sum 'C21 H21 Br O3 S'
_chemical_formula_weight 433.35
_space_group_crystal_system orthorhombic
_space_group_IT_number 19
_space_group_name_Hall 'P 2ac 2ab'
_space_group_name_H-M_alt 'P 21 21 21'
_symmetry_space_group_name_Hall 'P 2ac 2ab'
_symmetry_space_group_name_H-M 'P 21 21 21'
_atom_sites_solution_hydrogens geom
_atom_sites_solution_primary direct
_audit_creation_date 2014-08-14
_audit_creation_method
;
Olex2 1.2
(compiled 2014.07.22 svn.r2960 for OlexSys, GUI svn.r4862)
;
_cell_angle_alpha 90
_cell_angle_beta 90
_cell_angle_gamma 90
_cell_formula_units_Z 4
_cell_length_a 11.1799(15)
_cell_length_b 11.3455(14)
_cell_length_c 14.897(2)
_cell_measurement_reflns_used 8988
_cell_measurement_temperature 296(2)
_cell_measurement_theta_max 27.23
_cell_measurement_theta_min 2.56
_cell_volume 1889.6(4)
_computing_cell_refinement 'SAINT v7.34A (Bruker, 200?)'
_computing_data_reduction 'SAINT v7.34A (Bruker, 200?)'
_computing_molecular_graphics 'Olex2 (Dolomanov et al., 2009)'
_computing_publication_material 'Olex2 (Dolomanov et al., 2009)'
_computing_structure_refinement 'ShelXL (Sheldrick, 2008)'
_computing_structure_solution 'ShelXS (Sheldrick, 2008)'
_diffrn_ambient_temperature 296.15
_diffrn_measured_fraction_theta_full 0.978
_diffrn_measured_fraction_theta_max 0.972
_diffrn_measurement_device_type 'CCD area detector'
_diffrn_measurement_method 'phi and omega scans'
_diffrn_radiation_monochromator graphite
_diffrn_radiation_type MoK\a
_diffrn_radiation_wavelength 0.71073
_diffrn_reflns_av_R_equivalents 0.0445
_diffrn_reflns_av_unetI/netI 0.0465
_diffrn_reflns_Laue_measured_fraction_full 0.978
_diffrn_reflns_Laue_measured_fraction_max 0.972
_diffrn_reflns_limit_h_max 14
_diffrn_reflns_limit_h_min -12
_diffrn_reflns_limit_k_max 14
_diffrn_reflns_limit_k_min -14
_diffrn_reflns_limit_l_max 19
_diffrn_reflns_limit_l_min -19
_diffrn_reflns_number 12659
_diffrn_reflns_point_group_measured_fraction_full 0.944
_diffrn_reflns_point_group_measured_fraction_max 0.931
_diffrn_reflns_theta_full 25.242
_diffrn_reflns_theta_max 27.284
_diffrn_reflns_theta_min 2.278
_exptl_absorpt_coefficient_mu 2.304
_exptl_absorpt_correction_T_max 1
_exptl_absorpt_correction_T_min 0.554422
_exptl_absorpt_correction_type multi-scan
_exptl_absorpt_process_details
;
SADABS-2004/1 (Bruker,2004) was used for absorption correction.
R(int) was 0.2209 before and 0.0764 after correction.
The Ratio of minimum to maximum transmission is 0.5544.
The \l/2 correction factor is 0.0015.
;
_exptl_crystal_density_diffrn 1.523
_exptl_crystal_description block
_exptl_crystal_F_000 888
_exptl_crystal_size_max 0.3
_exptl_crystal_size_mid 0.28
_exptl_crystal_size_min 0.26
_refine_diff_density_max 0.353
_refine_diff_density_min -0.520
_refine_diff_density_rms 0.091
_refine_ls_abs_structure_details
;
 Flack x determined using 1347 quotients [(I+)-(I-)]/[(I+)+(I-)]
 (Parsons, Flack and Wagner, Acta Cryst. B69 (2013) 249-259).
;
_refine_ls_abs_structure_Flack 0.066(5)
_refine_ls_extinction_method none
_refine_ls_goodness_of_fit_ref 1.175
_refine_ls_hydrogen_treatment constr
_refine_ls_matrix_type full
_refine_ls_number_parameters 237
_refine_ls_number_reflns 3955
_refine_ls_number_restraints 0
_refine_ls_restrained_S_all 1.175
_refine_ls_R_factor_all 0.0367
_refine_ls_R_factor_gt 0.0286
_refine_ls_shift/su_max 0.001
_refine_ls_shift/su_mean 0.000
_refine_ls_structure_factor_coef Fsqd
_refine_ls_weighting_details 'w=1/[\s^2^(Fo^2^)+(0.0166P)^2^+0.7408P] where P=(Fo^2^+2Fc^2^)/3'
_refine_ls_weighting_scheme calc
_refine_ls_wR_factor_gt 0.0626
_refine_ls_wR_factor_ref 0.0785
_reflns_Friedel_coverage 0.684
_reflns_Friedel_fraction_full 0.898
_reflns_Friedel_fraction_max 0.876
_reflns_number_gt 3573
_reflns_number_total 3955
_reflns_threshold_expression 'I > 2\s(I)'
_cod_data_source_file jo5024766_si_004.cif
_cod_data_source_block id_km337_jul14_0m
_cod_depositor_comments 'Adding full bibliography for 4030777--4030784.cif.'
_cod_database_code 4030780
_shelxl_version_number 2014/6
_shelx_space_group_comment
;
The symmetry employed for this shelxl refinement is uniquely defined
by the following loop, which should always be used as a source of
symmetry information in preference to the above space-group names.
They are only intended as comments.
;
_olex2_refinement_description
;
1. Fixed Uiso
 At 1.2 times of:
  All C(H) groups, All C(H,H) groups
 At 1.5 times of:
  All C(H,H,H) groups
2.a Ternary CH refined with riding coordinates:
 C2(H2), C3(H3), C4(H4), C5(H5)
2.b Secondary CH2 refined with riding coordinates:
 C6(H6A,H6B)
2.c Aromatic/amide H refined with riding coordinates:
 C9(H9), C10(H10), C11(H11), C12(H12), C14(H14), C15(H15), C16(H16), C17(H17),
 C18(H18)
2.d Idealised Me refined as rotating group:
 C20(H20A,H20B,H20C), C21(H21A,H21B,H21C)
;
_olex2_submission_special_instructions 'No special instructions were received'

loop_
_space_group_symop_operation_xyz
'x, y, z'
'-x+1/2, -y, z+1/2'
'-x, y+1/2, -z+1/2'
'x+1/2, -y+1/2, -z'

loop_
_atom_site_label
_atom_site_type_symbol
_atom_site_fract_x
_atom_site_fract_y
_atom_site_fract_z
_atom_site_U_iso_or_equiv
_atom_site_adp_type
_atom_site_occupancy
_atom_site_site_symmetry_order
_atom_site_calc_flag
_atom_site_refinement_flags_posn
Br1 Br 1.01744(4) 0.48346(4) 1.04208(3) 0.03971(13) Uani 1 1 d .
S1 S 0.89907(12) 0.16111(9) 1.12413(8) 0.0423(3) Uani 1 1 d .
O1 O 0.8016(3) 0.3108(2) 0.99829(18) 0.0278(6) Uani 1 1 d .
O2 O 0.8813(3) 0.3515(3) 1.2235(2) 0.0478(9) Uani 1 1 d .
O3 O 0.6746(3) 0.3937(2) 1.1069(2) 0.0363(7) Uani 1 1 d .
C1 C 0.7932(4) 0.3750(3) 1.0783(3) 0.0308(9) Uani 1 1 d .
C2 C 0.8450(3) 0.4995(3) 1.0674(2) 0.0284(8) Uani 1 1 d .
H2 H 0.8352 0.5421 1.1241 0.034 Uiso 1 1 calc R
C3 C 0.7774(4) 0.5661(3) 0.9938(3) 0.0285(8) Uani 1 1 d .
H3 H 0.6958 0.5735 1.0172 0.034 Uiso 1 1 calc R
C4 C 0.7632(3) 0.4938(3) 0.9074(2) 0.0296(8) Uani 1 1 d .
H4 H 0.6928 0.5265 0.8770 0.035 Uiso 1 1 calc R
C5 C 0.7337(4) 0.3620(3) 0.9240(3) 0.0285(9) Uani 1 1 d .
H5 H 0.6476 0.3504 0.9326 0.034 Uiso 1 1 calc R
C6 C 0.8635(4) 0.4946(4) 0.8370(3) 0.0361(9) Uani 1 1 d .
H6A H 0.8536 0.5593 0.7951 0.043 Uiso 1 1 calc R
H6B H 0.9415 0.5007 0.8652 0.043 Uiso 1 1 calc R
C7 C 0.8488(4) 0.3776(4) 0.7907(3) 0.0325(9) Uani 1 1 d .
C8 C 0.7758(4) 0.3033(3) 0.8395(3) 0.0293(8) Uani 1 1 d .
C9 C 0.7501(4) 0.1901(4) 0.8090(3) 0.0403(11) Uani 1 1 d .
H9 H 0.7011 0.1401 0.8421 0.048 Uiso 1 1 calc R
C10 C 0.7992(5) 0.1536(4) 0.7286(3) 0.0500(13) Uani 1 1 d .
H10 H 0.7831 0.0782 0.7074 0.060 Uiso 1 1 calc R
C11 C 0.8719(5) 0.2281(4) 0.6792(3) 0.0500(13) Uani 1 1 d .
H11 H 0.9041 0.2022 0.6251 0.060 Uiso 1 1 calc R
C12 C 0.8972(5) 0.3399(4) 0.7093(3) 0.0424(11) Uani 1 1 d .
H12 H 0.9459 0.3897 0.6758 0.051 Uiso 1 1 calc R
C13 C 0.8184(4) 0.6931(3) 0.9797(3) 0.0320(10) Uani 1 1 d .
C14 C 0.7754(5) 0.7564(4) 0.9066(3) 0.0406(11) Uani 1 1 d .
H14 H 0.7262 0.7193 0.8650 0.049 Uiso 1 1 calc R
C15 C 0.8046(5) 0.8739(4) 0.8950(4) 0.0490(13) Uani 1 1 d .
H15 H 0.7750 0.9148 0.8456 0.059 Uiso 1 1 calc R
C16 C 0.8769(4) 0.9310(4) 0.9556(4) 0.0484(12) Uani 1 1 d .
H16 H 0.8958 1.0101 0.9479 0.058 Uiso 1 1 calc R
C17 C 0.9206(5) 0.8698(4) 1.0273(3) 0.0489(12) Uani 1 1 d .
H17 H 0.9703 0.9074 1.0683 0.059 Uiso 1 1 calc R
C18 C 0.8918(4) 0.7524(3) 1.0397(3) 0.0439(11) Uani 1 1 d .
H18 H 0.9222 0.7124 1.0891 0.053 Uiso 1 1 calc R
C19 C 0.8622(4) 0.3069(3) 1.1513(3) 0.0309(9) Uani 1 1 d .
C20 C 0.9683(5) 0.1167(4) 1.2282(3) 0.0501(12) Uani 1 1 d .
H20A H 0.9827 0.0333 1.2271 0.075 Uiso 1 1 calc GR
H20B H 0.9161 0.1355 1.2774 0.075 Uiso 1 1 calc GR
H20C H 1.0428 0.1577 1.2354 0.075 Uiso 1 1 calc GR
C21 C 0.6040(5) 0.2905(4) 1.1234(4) 0.0490(12) Uani 1 1 d .
H21A H 0.6075 0.2395 1.0721 0.074 Uiso 1 1 calc GR
H21B H 0.5225 0.3131 1.1342 0.074 Uiso 1 1 calc GR
H21C H 0.6346 0.2498 1.1750 0.074 Uiso 1 1 calc GR

loop_
_atom_site_aniso_label
_atom_site_aniso_U_11
_atom_site_aniso_U_22
_atom_site_aniso_U_33
_atom_site_aniso_U_23
_atom_site_aniso_U_13
_atom_site_aniso_U_12
Br1 0.0316(2) 0.0454(2) 0.0422(2) 0.00494(19) -0.00420(19) -0.00103(17)
S1 0.0566(8) 0.0339(5) 0.0364(6) -0.0003(5) -0.0039(6) 0.0117(5)
O1 0.0320(17) 0.0278(13) 0.0235(13) -0.0006(11) 0.0013(12) 0.0022(12)
O2 0.077(3) 0.0384(16) 0.0282(16) -0.0012(14) -0.0038(17) 0.0017(17)
O3 0.0335(17) 0.0343(15) 0.0411(18) -0.0005(13) 0.0101(14) -0.0016(13)
C1 0.037(2) 0.0273(18) 0.028(2) 0.0004(16) 0.0028(18) 0.0002(18)
C2 0.034(2) 0.0302(19) 0.0215(18) -0.0032(15) 0.0013(15) -0.0004(18)
C3 0.028(2) 0.0280(17) 0.030(2) 0.0003(15) 0.0002(17) 0.0021(17)
C4 0.029(2) 0.0285(18) 0.031(2) 0.0020(16) -0.0051(16) 0.0001(17)
C5 0.028(2) 0.0318(19) 0.026(2) 0.0011(16) -0.0029(17) -0.0009(17)
C6 0.043(2) 0.037(2) 0.028(2) 0.0038(18) 0.0002(17) -0.008(2)
C7 0.031(2) 0.037(2) 0.029(2) 0.0035(17) -0.0001(18) 0.0046(18)
C8 0.030(2) 0.0329(19) 0.025(2) 0.0007(16) -0.0039(17) 0.0014(17)
C9 0.053(3) 0.034(2) 0.034(2) -0.0009(18) -0.003(2) -0.005(2)
C10 0.072(4) 0.039(2) 0.039(3) -0.011(2) -0.003(3) 0.004(3)
C11 0.063(4) 0.056(3) 0.031(2) -0.004(2) 0.004(2) 0.017(3)
C12 0.045(3) 0.049(2) 0.034(2) 0.011(2) 0.006(2) 0.004(2)
C13 0.033(2) 0.0289(18) 0.034(2) -0.0006(16) 0.0063(19) 0.0044(17)
C14 0.046(3) 0.033(2) 0.042(3) 0.0007(19) -0.006(2) 0.000(2)
C15 0.057(3) 0.034(2) 0.056(3) 0.010(2) 0.001(3) 0.005(2)
C16 0.059(3) 0.0254(18) 0.061(3) -0.005(2) 0.015(3) -0.006(2)
C17 0.061(3) 0.038(2) 0.047(3) -0.011(2) -0.002(3) -0.012(2)
C18 0.058(3) 0.0323(19) 0.042(2) -0.001(2) -0.006(3) -0.0013(19)
C19 0.036(2) 0.0289(18) 0.028(2) 0.0021(17) 0.0037(18) -0.0007(17)
C20 0.057(3) 0.051(3) 0.042(3) 0.015(2) -0.001(2) 0.016(3)
C21 0.041(3) 0.045(2) 0.062(3) 0.001(2) 0.011(3) -0.012(2)

loop_
_atom_type_symbol
_atom_type_description
_atom_type_scat_dispersion_real
_atom_type_scat_dispersion_imag
_atom_type_scat_source
C C 0.0033 0.0016 'International Tables Vol C Tables 4.2.6.8 and 6.1.1.4'
H H 0.0000 0.0000 'International Tables Vol C Tables 4.2.6.8 and 6.1.1.4'
O O 0.0106 0.0060 'International Tables Vol C Tables 4.2.6.8 and 6.1.1.4'
S S 0.1246 0.1234 'International Tables Vol C Tables 4.2.6.8 and 6.1.1.4'
Br Br -0.2901 2.4595 'International Tables Vol C Tables 4.2.6.8 and 6.1.1.4'

loop_
_geom_angle_atom_site_label_1
_geom_angle_atom_site_label_2
_geom_angle_atom_site_label_3
_geom_angle
C19 S1 C20 99.6(2)
C1 O1 C5 113.8(3)
C1 O3 C21 116.5(3)
O1 C1 O3 113.5(3)
O1 C1 C2 111.3(3)
O1 C1 C19 107.9(3)
O3 C1 C2 104.4(3)
O3 C1 C19 109.5(3)
C2 C1 C19 110.3(3)
C1 C2 Br1 107.7(3)
C3 C2 Br1 113.1(3)
C3 C2 C1 110.1(3)
C2 C3 C4 112.8(3)
C13 C3 C2 114.6(3)
C13 C3 C4 114.8(3)
C3 C4 C5 113.8(3)
C3 C4 C6 119.6(3)
C6 C4 C5 105.6(3)
O1 C5 C4 113.2(3)
O1 C5 C8 107.2(3)
C8 C5 C4 103.1(3)
C7 C6 C4 103.2(3)
C8 C7 C6 111.2(4)
C8 C7 C12 120.0(4)
C12 C7 C6 128.8(4)
C7 C8 C5 110.9(4)
C7 C8 C9 120.9(4)
C9 C8 C5 128.2(4)
C10 C9 C8 118.6(4)
C9 C10 C11 120.7(4)
C12 C11 C10 120.7(4)
C11 C12 C7 119.1(4)
C14 C13 C3 119.5(4)
C18 C13 C3 123.1(4)
C18 C13 C14 117.3(4)
C15 C14 C13 121.0(5)
C16 C15 C14 120.7(5)
C17 C16 C15 119.0(4)
C16 C17 C18 120.7(5)
C17 C18 C13 121.3(5)
O2 C19 S1 124.0(3)
O2 C19 C1 120.5(4)
C1 C19 S1 115.4(3)

loop_
_geom_bond_atom_site_label_1
_geom_bond_atom_site_label_2
_geom_bond_distance
Br1 C2 1.972(4)
S1 C19 1.752(4)
S1 C20 1.804(5)
O1 C1 1.400(5)
O1 C5 1.462(5)
O2 C19 1.208(5)
O3 C1 1.409(5)
O3 C21 1.434(5)
C1 C2 1.536(5)
C1 C19 1.540(6)
C2 C3 1.531(5)
C3 C4 1.534(5)
C3 C13 1.527(5)
C4 C5 1.551(5)
C4 C6 1.536(6)
C5 C8 1.500(5)
C6 C7 1.505(6)
C7 C8 1.380(6)
C7 C12 1.395(6)
C8 C9 1.393(6)
C9 C10 1.380(6)
C10 C11 1.385(7)
C11 C12 1.374(7)
C13 C14 1.390(6)
C13 C18 1.387(6)
C14 C15 1.384(6)
C15 C16 1.374(7)
C16 C17 1.364(7)
C17 C18 1.383(6)
